data_4127174
loop_
_publ_author_name
'Shields, Benjamin J.'
'Kudisch, Bryan'
'Scholes, Gregory D.'
'Doyle, Abigail G.'

_publ_section_title
;
 Long-Lived Charge Transfer States of Nickel(II) Aryl Halide Complexes
 Facilitate Bimolecular Photoinduced Electron Transfer.
;
_journal_name_full 'Journal of the American Chemical Society'
_journal_paper_doi 10.1021/jacs.7b13281
_journal_year 2018
_chemical_formula_sum 'C25 H31 Cl N2 Ni'
_chemical_formula_weight 453.68
_chemical_name_common BJS2
_space_group_crystal_system monoclinic
_space_group_IT_number 14
_space_group_name_Hall '-P 2ybc'
_space_group_name_H-M_alt 'P 1 21/c 1'
_symmetry_space_group_name_Hall '-P 2ybc'
_symmetry_space_group_name_H-M 'P 1 21/c 1'
_atom_sites_solution_hydrogens geom
_cell_angle_alpha 90
_cell_angle_beta 91.0311(10)
_cell_angle_gamma 90
_cell_formula_units_Z 4
_cell_length_a 16.2813(5)
_cell_length_b 10.4055(3)
_cell_length_c 13.5951(4)
_cell_measurement_reflns_used 9523
_cell_measurement_temperature 100.(2)
_cell_measurement_theta_max 68.3011
_cell_measurement_theta_min 4.2488
_cell_volume 2302.84(12)
_computing_cell_refinement 'SAINT V8.38A (Bruker AXS Inc., 2017)'
_computing_data_collection 'Bruker Instrument Service vV6.2.6'
_computing_data_reduction 'SAINT V8.38A (Bruker AXS Inc., 2017)'
_computing_molecular_graphics 'shelXle (C.B. Huebschle, rev 833)'
_computing_structure_refinement 'SHELXL-2016/6 (Sheldrick, 2016)'
_computing_structure_solution 'XT, VERSION 2014/5'
_diffrn_ambient_temperature 100.(2)
_diffrn_detector_area_resol_mean 10.4167
_diffrn_measured_fraction_theta_full 0.997
_diffrn_measured_fraction_theta_max 0.997
_diffrn_measurement_device_type 'Bruker Photon 100'
_diffrn_measurement_method '\f and \w scans'
_diffrn_radiation_monochromator 'Incoatec Helios multilayer'
_diffrn_radiation_type CuK\a
_diffrn_radiation_wavelength 1.54178
_diffrn_reflns_av_R_equivalents 0.0305
_diffrn_reflns_av_unetI/netI 0.0161
_diffrn_reflns_limit_h_max 19
_diffrn_reflns_limit_h_min -18
_diffrn_reflns_limit_k_max 11
_diffrn_reflns_limit_k_min -12
_diffrn_reflns_limit_l_max 16
_diffrn_reflns_limit_l_min -16
_diffrn_reflns_number 36454
_diffrn_reflns_theta_full 68.35
_diffrn_reflns_theta_max 68.35
_diffrn_reflns_theta_min 5.04
_diffrn_source 'I\mS HB micro-focus sealed tube'
_exptl_absorpt_coefficient_mu 2.365
_exptl_absorpt_correction_T_max 0.73
_exptl_absorpt_correction_T_min 0.53
_exptl_absorpt_correction_type multi-scan
_exptl_absorpt_process_details
;
SADABS-2016/2 - Bruker AXS area detector scaling and absorption correction
;
_exptl_crystal_colour 'translucent intense red-brown'
_exptl_crystal_density_diffrn 1.309
_exptl_crystal_density_method 'not measured'
_exptl_crystal_description 'irregular prism'
_exptl_crystal_F_000 960
_exptl_crystal_size_max 0.350
_exptl_crystal_size_mid 0.333
_exptl_crystal_size_min 0.140
_refine_diff_density_max 0.296
_refine_diff_density_min -0.205
_refine_ls_extinction_method none
_refine_ls_goodness_of_fit_ref 1.044
_refine_ls_hydrogen_treatment constr
_refine_ls_matrix_type full
_refine_ls_number_parameters 374
_refine_ls_number_reflns 4225
_refine_ls_number_restraints 63
_refine_ls_restrained_S_all 1.047
_refine_ls_R_factor_all 0.0305
_refine_ls_R_factor_gt 0.0290
_refine_ls_shift/su_max 0.001
_refine_ls_shift/su_mean 0.000
_refine_ls_structure_factor_coef Fsqd
_refine_ls_weighting_details 'w=1/[\s^2^(Fo^2^)+(0.0381P)^2^+1.0751P] where P=(Fo^2^+2Fc^2^)/3'
_refine_ls_weighting_scheme calc
_refine_ls_wR_factor_gt 0.0750
_refine_ls_wR_factor_ref 0.0759
_reflns_number_gt 4023
_reflns_number_total 4225
_reflns_threshold_expression 'I > 2\s(I)'
_cod_data_source_file ja7b13281_si_003.cif
_cod_data_source_block PDJBJS2a
_cod_depositor_comments
;
The following automatic conversions were performed:

'_exptl_absorpt_correction_type' value 'Multi-Scan' changed to
'multi-scan' according to
/home/data/users/saulius/crontab/automatic-downloads/rss-feeds/ACS/lib/dictionaries/cif_core.dic
dictionary named 'cif_core.dic' version 2.4.2 from 2011-04-26.

Automatic conversion script
Id: cif_fix_values 4973 2017-02-22 13:04:09Z antanas 
;
_cod_database_code 4127174

loop_
_space_group_symop_operation_xyz
'x, y, z'
'-x, y+1/2, -z+1/2'
'-x, -y, -z'
'x, -y-1/2, z-1/2'

loop_
_atom_site_type_symbol
_atom_site_label
_atom_site_fract_x
_atom_site_fract_y
_atom_site_fract_z
_atom_site_U_iso_or_equiv
_atom_site_adp_type
_atom_site_calc_flag
_atom_site_refinement_flags_adp
_atom_site_refinement_flags_occupancy
_atom_site_refinement_flags_posn
_atom_site_occupancy
_atom_site_disorder_assembly
_atom_site_disorder_group
Ni Ni1 0.27805(2) 0.19962(2) 0.40373(2) 0.02921(9) Uani d . . . 1.0 . .
N N1 0.36660(7) 0.23119(12) 0.50206(9) 0.0272(3) Uani d . . . 1.0 . .
Cl Cl1 0.32979(2) 0.02310(4) 0.34656(3) 0.03543(11) Uani d . . . 1.0 . .
C C1 0.43718(10) 0.16620(16) 0.51594(11) 0.0338(3) Uani d . . . 1.0 . .
H H1 0.443524 0.086065 0.483462 0.041 Uiso calc U . R 1.0 . .
C C2 0.50087(10) 0.21034(15) 0.57512(11) 0.0339(3) Uani d . . . 1.0 . .
H H2 0.549674 0.160876 0.582079 0.041 Uiso calc U . R 1.0 . .
N N2 0.23376(7) 0.35302(12) 0.45854(9) 0.0290(3) Uani d . . . 1.0 . .
C C3 0.49419(9) 0.32651(14) 0.62460(10) 0.0276(3) Uani d . . . 1.0 . .
C C4 0.41922(9) 0.39042(14) 0.61379(11) 0.0286(3) Uani d . . . 1.0 . .
H H4 0.410191 0.468116 0.648664 0.034 Uiso calc U . R 1.0 . .
C C5 0.35785(9) 0.34148(14) 0.55263(10) 0.0256(3) Uani d . . . 1.0 . .
C C7 0.25480(9) 0.51787(15) 0.57958(11) 0.0307(3) Uani d . . . 1.0 . .
H H7 0.287593 0.55068 0.63235 0.037 Uiso calc U . R 1.0 . .
C C6 0.27922(8) 0.40786(14) 0.53201(10) 0.0260(3) Uani d . . . 1.0 . .
C C9 0.13645(9) 0.52401(16) 0.47743(12) 0.0350(4) Uani d . . . 1.0 . .
H H9 0.086132 0.562005 0.456167 0.042 Uiso calc U . R 1.0 . .
C C8 0.18276(9) 0.58215(15) 0.55173(11) 0.0311(3) Uani d . . . 1.0 . .
C C10 0.16257(9) 0.41205(17) 0.43423(12) 0.0362(4) Uani d . . . 1.0 . .
H H10 0.128597 0.374293 0.384585 0.043 Uiso calc U . R 1.0 . .
C C11 0.56424(9) 0.38237(15) 0.68782(12) 0.0337(3) Uani d . . . 1.0 . .
C C12 0.64722(11) 0.3496(2) 0.64413(19) 0.0585(6) Uani d . . . 1.0 . .
H H12A 0.656276 0.256637 0.647997 0.088 Uiso calc U . R 1.0 . .
H H12B 0.690848 0.394246 0.681143 0.088 Uiso calc U . R 1.0 . .
H H12C 0.647903 0.376933 0.575162 0.088 Uiso calc U . R 1.0 . .
C C13 0.55845(15) 0.3267(3) 0.79089(16) 0.0775(8) Uani d . . . 1.0 . .
H H13A 0.502465 0.337853 0.814761 0.116 Uiso calc U . R 1.0 . .
H H13B 0.597202 0.371342 0.835013 0.116 Uiso calc U . R 1.0 . .
H H13C 0.571954 0.234921 0.7893 0.116 Uiso calc U . R 1.0 . .
C C14 0.55773(12) 0.52817(18) 0.69345(17) 0.0531(5) Uani d . . . 1.0 . .
H H14A 0.553374 0.563701 0.626797 0.08 Uiso calc U . R 1.0 . .
H H14B 0.606781 0.562863 0.726775 0.08 Uiso calc U . R 1.0 . .
H H14C 0.508845 0.551774 0.730386 0.08 Uiso calc U . R 1.0 . .
C C15A 0.1626(2) 0.7163(3) 0.5956(2) 0.0324(8) Uani d . P D 0.828(4) A 3
C C16A 0.23074(14) 0.8103(2) 0.5662(2) 0.0526(7) Uani d . P D 0.828(4) A 3
H H16A 0.232119 0.817042 0.494371 0.079 Uiso calc U P R 0.828(4) A 3
H H16B 0.283851 0.778795 0.591208 0.079 Uiso calc U P R 0.828(4) A 3
H H16C 0.219677 0.895149 0.594406 0.079 Uiso calc U P R 0.828(4) A 3
C C17A 0.1589(3) 0.7041(4) 0.7080(3) 0.0549(10) Uani d . P D 0.828(4) A 3
H H17A 0.112205 0.649861 0.725533 0.082 Uiso calc U P R 0.828(4) A 3
H H17B 0.152276 0.789606 0.737085 0.082 Uiso calc U P R 0.828(4) A 3
H H17C 0.209915 0.665199 0.733162 0.082 Uiso calc U P R 0.828(4) A 3
C C18A 0.08110(13) 0.7681(2) 0.55677(18) 0.0437(6) Uani d . P D 0.828(4) A 3
H H18A 0.082775 0.775234 0.484961 0.065 Uiso calc U P R 0.828(4) A 3
H H18B 0.071091 0.852993 0.585302 0.065 Uiso calc U P R 0.828(4) A 3
H H18C 0.036815 0.709389 0.57501 0.065 Uiso calc U P R 0.828(4) A 3
C C15B 0.1490(10) 0.6765(16) 0.6055(14) 0.039(5) Uani d . P D 0.172(4) A 4
C C16B 0.1539(9) 0.7962(10) 0.5390(11) 0.066(5) Uani d . P D 0.172(4) A 4
H H16D 0.211448 0.822467 0.533079 0.099 Uiso calc U P R 0.172(4) A 4
H H16E 0.12243 0.866472 0.56805 0.099 Uiso calc U P R 0.172(4) A 4
H H16F 0.131085 0.775863 0.473686 0.099 Uiso calc U P R 0.172(4) A 4
C C17B 0.1924(7) 0.7147(17) 0.7036(12) 0.035(3) Uani d . P D 0.172(4) A 4
H H17D 0.25048 0.732834 0.691659 0.052 Uiso calc U P R 0.172(4) A 4
H H17E 0.18816 0.643873 0.750749 0.052 Uiso calc U P R 0.172(4) A 4
H H17F 0.16615 0.791498 0.730392 0.052 Uiso calc U P R 0.172(4) A 4
C C18B 0.0537(5) 0.6657(11) 0.6262(8) 0.043(3) Uani d . P D 0.172(4) A 4
H H18D 0.023106 0.660388 0.563621 0.065 Uiso calc U P R 0.172(4) A 4
H H18E 0.035823 0.741753 0.66262 0.065 Uiso calc U P R 0.172(4) A 4
H H18F 0.043303 0.588436 0.665244 0.065 Uiso calc U P R 0.172(4) A 4
C C19A 0.2017(2) 0.2076(3) 0.2975(3) 0.0310(8) Uani d . P D 0.632(4) B 1
C C20A 0.1270(2) 0.1411(3) 0.3001(2) 0.0342(7) Uani d . P D 0.632(4) B 1
C C21A 0.0701(3) 0.1611(4) 0.2235(3) 0.0449(10) Uani d . P D 0.632(4) B 1
H H21A 0.019293 0.116131 0.224098 0.054 Uiso calc U P R 0.632(4) B 1
C C22A 0.0854(3) 0.2444(4) 0.1469(3) 0.0491(10) Uani d . P D 0.632(4) B 1
H H22A 0.045054 0.257696 0.096626 0.059 Uiso calc U P R 0.632(4) B 1
C C23A 0.1594(2) 0.3080(3) 0.1438(2) 0.0440(8) Uani d . P D 0.632(4) B 1
H H23A 0.170709 0.364822 0.091104 0.053 Uiso calc U P R 0.632(4) B 1
C C24A 0.2170(5) 0.2883(6) 0.2181(6) 0.0360(13) Uani d . P D 0.632(4) B 1
H H24A 0.268433 0.330948 0.215034 0.043 Uiso calc U P R 0.632(4) B 1
C C25A 0.1079(3) 0.0533(6) 0.3846(4) 0.0381(11) Uani d . P D 0.632(4) B 1
H H25A 0.056394 0.007506 0.370479 0.057 Uiso calc U P R 0.632(4) B 1
H H25B 0.102211 0.104147 0.444785 0.057 Uiso calc U P R 0.632(4) B 1
H H25C 0.152536 -0.00898 0.393637 0.057 Uiso calc U P R 0.632(4) B 1
C C19B 0.1821(4) 0.1597(6) 0.3248(5) 0.0330(14) Uani d U P D 0.368(4) B 2
C C20B 0.1682(3) 0.2267(6) 0.2367(4) 0.0453(16) Uani d U P D 0.368(4) B 2
C C21B 0.0950(5) 0.2021(12) 0.1830(7) 0.068(3) Uani d U P D 0.368(4) B 2
H H21B 0.084242 0.246196 0.122958 0.081 Uiso calc U P R 0.368(4) B 2
C C22B 0.0384(5) 0.1136(12) 0.2178(7) 0.086(3) Uani d U P D 0.368(4) B 2
H H22B -0.010797 0.098419 0.180879 0.103 Uiso calc U P R 0.368(4) B 2
C C23B 0.0516(3) 0.0484(7) 0.3029(6) 0.076(3) Uani d U P D 0.368(4) B 2
H H23B 0.012718 -0.01191 0.326287 0.091 Uiso calc U P R 0.368(4) B 2
C C24B 0.1236(6) 0.0730(10) 0.3541(7) 0.047(3) Uani d U P D 0.368(4) B 2
H H24B 0.133544 0.027145 0.413515 0.056 Uiso calc U P R 0.368(4) B 2
C C25B 0.2288(10) 0.3239(13) 0.2023(11) 0.051(3) Uani d U P D 0.368(4) B 2
H H25D 0.284562 0.289206 0.209861 0.076 Uiso calc U P R 0.368(4) B 2
H H25E 0.224008 0.402353 0.241716 0.076 Uiso calc U P R 0.368(4) B 2
H H25F 0.217747 0.343981 0.132934 0.076 Uiso calc U P R 0.368(4) B 2

loop_
_atom_site_aniso_label
_atom_site_aniso_U_11
_atom_site_aniso_U_22
_atom_site_aniso_U_33
_atom_site_aniso_U_12
_atom_site_aniso_U_13
_atom_site_aniso_U_23
Ni1 0.02967(15) 0.02996(16) 0.02780(15) 0.00857(10) -0.00482(10) -0.00342(10)
N1 0.0306(6) 0.0264(6) 0.0246(6) 0.0069(5) -0.0014(5) 0.0023(5)
Cl1 0.0391(2) 0.0301(2) 0.0368(2) 0.01064(14) -0.00772(15) -0.00628(14)
C1 0.0367(8) 0.0322(8) 0.0322(8) 0.0146(7) -0.0054(6) -0.0022(6)
C2 0.0314(8) 0.0384(9) 0.0316(8) 0.0148(6) -0.0040(6) 0.0016(6)
N2 0.0264(6) 0.0317(7) 0.0288(6) 0.0063(5) -0.0027(5) -0.0010(5)
C3 0.0269(7) 0.0296(7) 0.0264(7) 0.0039(6) 0.0005(6) 0.0067(6)
C4 0.0291(7) 0.0267(7) 0.0299(7) 0.0056(6) -0.0006(6) 0.0018(6)
C5 0.0265(7) 0.0259(7) 0.0244(7) 0.0054(6) 0.0010(5) 0.0040(5)
C7 0.0288(7) 0.0340(8) 0.0291(7) 0.0078(6) -0.0047(6) -0.0020(6)
C6 0.0250(7) 0.0278(7) 0.0252(7) 0.0043(6) 0.0000(5) 0.0043(6)
C9 0.0262(7) 0.0411(9) 0.0373(8) 0.0113(6) -0.0057(6) -0.0014(7)
C8 0.0289(7) 0.0338(8) 0.0305(7) 0.0088(6) -0.0007(6) -0.0010(6)
C10 0.0287(8) 0.0415(9) 0.0379(8) 0.0091(7) -0.0096(6) -0.0060(7)
C11 0.0257(7) 0.0352(8) 0.0400(8) 0.0006(6) -0.0043(6) 0.0072(7)
C12 0.0292(9) 0.0421(11) 0.1041(18) 0.0002(8) 0.0046(10) -0.0066(11)
C13 0.0635(14) 0.121(2) 0.0473(12) -0.0463(14) -0.0303(10) 0.0341(13)
C14 0.0390(10) 0.0423(10) 0.0773(14) 0.0035(8) -0.0169(9) -0.0137(9)
C15A 0.0377(15) 0.021(2) 0.0386(14) 0.0139(13) -0.0059(10) -0.0025(14)
C16A 0.0375(12) 0.0269(11) 0.093(2) 0.0091(8) -0.0055(12) -0.0064(11)
C17A 0.069(3) 0.053(2) 0.0422(15) 0.031(2) -0.0081(19) -0.0110(12)
C18A 0.0330(12) 0.0388(12) 0.0589(14) 0.0147(9) -0.0049(9) -0.0060(10)
C15B 0.041(8) 0.014(8) 0.062(9) -0.005(5) -0.020(6) 0.010(6)
C16B 0.082(11) 0.024(6) 0.093(11) -0.004(6) 0.033(8) -0.022(7)
C17B 0.014(6) 0.037(6) 0.053(7) 0.005(6) 0.000(5) -0.029(5)
C18B 0.026(5) 0.049(6) 0.056(6) 0.007(4) 0.003(4) -0.022(5)
C19A 0.0360(19) 0.0237(17) 0.0332(19) 0.0081(13) -0.0043(15) -0.0036(13)
C20A 0.0351(18) 0.0287(15) 0.0387(16) 0.0101(12) -0.0039(13) -0.0045(13)
C21A 0.036(3) 0.041(2) 0.057(3) 0.0062(16) -0.014(2) -0.0100(19)
C22A 0.054(2) 0.050(2) 0.042(2) 0.0225(16) -0.0225(17) -0.0064(16)
C23A 0.064(2) 0.0361(15) 0.0315(14) 0.0132(13) -0.0090(13) -0.0020(11)
C24A 0.043(3) 0.029(3) 0.035(3) 0.004(2) -0.006(2) -0.003(2)
C25A 0.035(2) 0.0340(18) 0.045(3) 0.0036(17) 0.0017(18) 0.0041(18)
C19B 0.027(3) 0.028(3) 0.043(4) 0.004(2) -0.006(3) -0.017(3)
C20B 0.039(3) 0.065(4) 0.032(3) 0.023(3) -0.011(3) -0.018(2)
C21B 0.048(5) 0.109(10) 0.045(6) 0.030(5) -0.021(4) -0.027(5)
C22B 0.032(4) 0.146(9) 0.079(5) 0.017(4) -0.017(4) -0.068(6)
C23B 0.036(3) 0.085(5) 0.106(6) -0.012(3) 0.009(3) -0.065(4)
C24B 0.040(4) 0.042(5) 0.058(7) -0.007(3) 0.008(4) -0.023(5)
C25B 0.071(7) 0.052(8) 0.029(4) 0.019(5) 0.002(4) 0.002(5)

loop_
_atom_type_symbol
_atom_type_description
_atom_type_scat_dispersion_real
_atom_type_scat_dispersion_imag
_atom_type_scat_source
C C 0.0181 0.0091 'International Tables Vol C Tables 4.2.6.8 and 6.1.1.4'
H H 0.0000 0.0000 'International Tables Vol C Tables 4.2.6.8 and 6.1.1.4'
Cl Cl 0.3639 0.7018 'International Tables Vol C Tables 4.2.6.8 and 6.1.1.4'
N N 0.0311 0.0180 'International Tables Vol C Tables 4.2.6.8 and 6.1.1.4'
Ni Ni -3.0029 0.5091 'International Tables Vol C Tables 4.2.6.8 and 6.1.1.4'

loop_
_geom_angle_atom_site_label_1
_geom_angle_atom_site_label_2
_geom_angle_atom_site_label_3
_geom_angle
C19A Ni1 N2 90.78(10)
N2 Ni1 C19B 95.14(16)
C19A Ni1 N1 166.24(12)
N2 Ni1 N1 82.71(5)
C19B Ni1 N1 171.2(2)
C19A Ni1 Cl1 91.01(10)
N2 Ni1 Cl1 177.99(4)
C19B Ni1 Cl1 86.21(16)
N1 Ni1 Cl1 95.73(4)
C1 N1 C5 117.08(13)
C1 N1 Ni1 128.54(11)
C5 N1 Ni1 113.86(9)
N1 C1 C2 123.11(14)
N1 C1 H1 118.4
C2 C1 H1 118.4
C1 C2 C3 120.51(14)
C1 C2 H2 119.7
C3 C2 H2 119.7
C10 N2 C6 116.34(13)
C10 N2 Ni1 127.94(11)
C6 N2 Ni1 115.70(9)
C2 C3 C4 116.10(14)
C2 C3 C11 122.59(13)
C4 C3 C11 121.31(14)
C5 C4 C3 120.54(14)
C5 C4 H4 119.7
C3 C4 H4 119.7
N1 C5 C4 122.54(13)
N1 C5 C6 113.64(12)
C4 C5 C6 123.73(13)
C6 C7 C8 121.27(14)
C6 C7 H7 119.4
C8 C7 H7 119.4
N2 C6 C7 122.45(13)
N2 C6 C5 113.71(12)
C7 C6 C5 123.80(13)
C10 C9 C8 120.77(14)
C10 C9 H9 119.6
C8 C9 H9 119.6
C15B C8 C9 119.4(7)
C15B C8 C7 123.4(7)
C9 C8 C7 115.53(14)
C9 C8 C15A 123.64(17)
C7 C8 C15A 120.56(18)
N2 C10 C9 123.54(14)
N2 C10 H10 118.2
C9 C10 H10 118.2
C13 C11 C14 109.14(19)
C13 C11 C12 110.11(17)
C14 C11 C12 107.78(15)
C13 C11 C3 108.34(13)
C14 C11 C3 110.78(13)
C12 C11 C3 110.68(15)
C11 C12 H12A 109.5
C11 C12 H12B 109.5
H12A C12 H12B 109.5
C11 C12 H12C 109.5
H12A C12 H12C 109.5
H12B C12 H12C 109.5
C11 C13 H13A 109.5
C11 C13 H13B 109.5
H13A C13 H13B 109.5
C11 C13 H13C 109.5
H13A C13 H13C 109.5
H13B C13 H13C 109.5
C11 C14 H14A 109.5
C11 C14 H14B 109.5
H14A C14 H14B 109.5
C11 C14 H14C 109.5
H14A C14 H14C 109.5
H14B C14 H14C 109.5
C18A C15A C17A 109.0(3)
C18A C15A C16A 108.3(2)
C17A C15A C16A 110.6(3)
C18A C15A C8 112.0(2)
C17A C15A C8 108.7(3)
C16A C15A C8 108.3(2)
C15A C16A H16A 109.5
C15A C16A H16B 109.5
H16A C16A H16B 109.5
C15A C16A H16C 109.5
H16A C16A H16C 109.5
H16B C16A H16C 109.5
C15A C17A H17A 109.5
C15A C17A H17B 109.5
H17A C17A H17B 109.5
C15A C17A H17C 109.5
H17A C17A H17C 109.5
H17B C17A H17C 109.5
C15A C18A H18A 109.5
C15A C18A H18B 109.5
H18A C18A H18B 109.5
C15A C18A H18C 109.5
H18A C18A H18C 109.5
H18B C18A H18C 109.5
C8 C15B C16B 104.2(13)
C8 C15B C17B 118.0(13)
C16B C15B C17B 105.6(12)
C8 C15B C18B 117.1(10)
C16B C15B C18B 102.9(12)
C17B C15B C18B 107.3(12)
C15B C16B H16D 109.5
C15B C16B H16E 109.5
H16D C16B H16E 109.5
C15B C16B H16F 109.5
H16D C16B H16F 109.5
H16E C16B H16F 109.5
C15B C17B H17D 109.5
C15B C17B H17E 109.5
H17D C17B H17E 109.5
C15B C17B H17F 109.5
H17D C17B H17F 109.5
H17E C17B H17F 109.5
C15B C18B H18D 109.5
C15B C18B H18E 109.5
H18D C18B H18E 109.5
C15B C18B H18F 109.5
H18D C18B H18F 109.5
H18E C18B H18F 109.5
C24A C19A C20A 119.0(4)
C24A C19A Ni1 119.7(4)
C20A C19A Ni1 121.2(3)
C21A C20A C19A 118.2(3)
C21A C20A C25A 121.0(4)
C19A C20A C25A 120.7(4)
C22A C21A C20A 121.9(4)
C22A C21A H21A 119.0
C20A C21A H21A 119.0
C23A C22A C21A 119.7(4)
C23A C22A H22A 120.1
C21A C22A H22A 120.1
C22A C23A C24A 119.3(4)
C22A C23A H23A 120.4
C24A C23A H23A 120.4
C23A C24A C19A 121.9(5)
C23A C24A H24A 119.1
C19A C24A H24A 119.1
C20A C25A H25A 109.5
C20A C25A H25B 109.5
H25A C25A H25B 109.5
C20A C25A H25C 109.5
H25A C25A H25C 109.5
H25B C25A H25C 109.5
C24B C19B C20B 118.2(7)
C24B C19B Ni1 122.6(6)
C20B C19B Ni1 119.1(5)
C19B C20B C21B 118.3(7)
C19B C20B C25B 120.4(8)
C21B C20B C25B 121.2(10)
C22B C21B C20B 120.2(9)
C22B C21B H21B 119.9
C20B C21B H21B 119.9
C23B C22B C21B 121.7(7)
C23B C22B H22B 119.2
C21B C22B H22B 119.2
C22B C23B C24B 117.3(7)
C22B C23B H23B 121.3
C24B C23B H23B 121.3
C19B C24B C23B 124.3(9)
C19B C24B H24B 117.9
C23B C24B H24B 117.9
C20B C25B H25D 109.5
C20B C25B H25E 109.5
H25D C25B H25E 109.5
C20B C25B H25F 109.5
H25D C25B H25F 109.5
H25E C25B H25F 109.5

loop_
_geom_bond_atom_site_label_1
_geom_bond_atom_site_label_2
_geom_bond_distance
Ni1 C19A 1.890(3)
Ni1 N2 1.9085(13)
Ni1 C19B 1.925(6)
Ni1 N1 1.9758(12)
Ni1 Cl1 2.1705(4)
N1 C1 1.3438(19)
N1 C5 1.3466(19)
C1 C2 1.380(2)
C1 H1 0.95
C2 C3 1.389(2)
C2 H2 0.95
N2 C10 1.3475(19)
N2 C6 1.3582(19)
C3 C4 1.395(2)
C3 C11 1.530(2)
C4 C5 1.385(2)
C4 H4 0.95
C5 C6 1.4770(19)
C7 C6 1.377(2)
C7 C8 1.397(2)
C7 H7 0.95
C9 C10 1.376(2)
C9 C8 1.388(2)
C9 H9 0.95
C8 C15B 1.347(19)
C8 C15A 1.555(3)
C10 H10 0.95
C11 C13 1.521(3)
C11 C14 1.523(2)
C11 C12 1.524(2)
C12 H12A 0.98
C12 H12B 0.98
C12 H12C 0.98
C13 H13A 0.98
C13 H13B 0.98
C13 H13C 0.98
C14 H14A 0.98
C14 H14B 0.98
C14 H14C 0.98
C15A C18A 1.517(4)
C15A C17A 1.536(4)
C15A C16A 1.538(4)
C16A H16A 0.98
C16A H16B 0.98
C16A H16C 0.98
C17A H17A 0.98
C17A H17B 0.98
C17A H17C 0.98
C18A H18A 0.98
C18A H18B 0.98
C18A H18C 0.98
C15B C16B 1.542(14)
C15B C17B 1.550(16)
C15B C18B 1.586(15)
C16B H16D 0.98
C16B H16E 0.98
C16B H16F 0.98
C17B H17D 0.98
C17B H17E 0.98
C17B H17F 0.98
C18B H18D 0.98
C18B H18E 0.98
C18B H18F 0.98
C19A C24A 1.392(7)
C19A C20A 1.401(4)
C20A C21A 1.398(5)
C20A C25A 1.506(4)
C21A C22A 1.380(6)
C21A H21A 0.95
C22A C23A 1.375(6)
C22A H22A 0.95
C23A C24A 1.382(8)
C23A H23A 0.95
C24A H24A 0.95
C25A H25A 0.98
C25A H25B 0.98
C25A H25C 0.98
C19B C24B 1.376(9)
C19B C20B 1.401(8)
C20B C21B 1.409(9)
C20B C25B 1.494(10)
C21B C22B 1.392(11)
C21B H21B 0.95
C22B C23B 1.355(11)
C22B H22B 0.95
C23B C24B 1.377(11)
C23B H23B 0.95
C24B H24B 0.95
C25B H25D 0.98
C25B H25E 0.98
C25B H25F 0.98
